data_1558769
loop_
_publ_author_name
'He\&s, Merlin'
'Stennett, Thomas'
'Fantuzzi, Felipe'
'Bertermann, R\"udiger'
'Schock, Marvin'
'Sch\"afer, Marius'
'Thiess, Torsten'
'Braunschweig, Holger'

_publ_section_title
;
 Diverse Ring-Opening Reactions of Rhodium \h4-Azaborete Complexes
;
_journal_name_full 'Chemical Science'
_journal_paper_doi 10.1039/D0SC02283G
_journal_year 2020
_chemical_formula_moiety 'C37 H61 B N5 Rh'
_chemical_formula_sum 'C37 H61 B N5 Rh'
_chemical_formula_weight 689.62
_space_group_crystal_system monoclinic
_space_group_IT_number 14
_space_group_name_Hall '-P 2yn'
_space_group_name_H-M_alt 'P 1 21/n 1'
_atom_sites_solution_hydrogens geom
_atom_sites_solution_primary dual
_atom_sites_solution_secondary difmap
_audit_creation_method SHELXL-2018/3
_audit_update_record
;
2020-04-15 deposited with the CCDC.	2020-07-23 downloaded from the CCDC.
;
_cell_angle_alpha 90
_cell_angle_beta 91.168(6)
_cell_angle_gamma 90
_cell_formula_units_Z 4
_cell_length_a 11.969(2)
_cell_length_b 19.828(4)
_cell_length_c 15.990(3)
_cell_measurement_reflns_used 9278
_cell_measurement_temperature 100(2)
_cell_measurement_theta_max 30.52
_cell_measurement_theta_min 2.67
_cell_volume 3794.0(12)
_computing_cell_refinement 'Saint+ ver. V8.38A (Bruker AXS)'
_computing_data_collection 'APEX2 ver. 2014.9 (Bruker AXS)'
_computing_data_reduction 'Saint+ ver. V8.38A (Bruker AXS)'
_computing_molecular_graphics 'ShelXLe (Huebschle et all, 2011)'
_computing_publication_material 'SHELXL-2018/3 (Sheldrick, 2018)'
_computing_structure_refinement 'SHELXL-2018/3 (Sheldrick, 2018)'
_computing_structure_solution 'SHELXT (Sheldrick, 2014)'
_diffrn_ambient_temperature 100(2)
_diffrn_detector 'CMOS area detector (Photon II)'
_diffrn_detector_area_resol_mean 7.5
_diffrn_measured_fraction_theta_full 0.999
_diffrn_measured_fraction_theta_max 0.999
_diffrn_measurement_device_type 'Bruker D8 Quest'
_diffrn_measurement_method '\f and \w scans'
_diffrn_radiation_monochromator 'multi-layer mirror'
_diffrn_radiation_type MoK\a
_diffrn_radiation_wavelength 0.71073
_diffrn_reflns_av_R_equivalents 0.0366
_diffrn_reflns_av_unetI/netI 0.0162
_diffrn_reflns_Laue_measured_fraction_full 0.999
_diffrn_reflns_Laue_measured_fraction_max 0.999
_diffrn_reflns_limit_h_max 14
_diffrn_reflns_limit_h_min -14
_diffrn_reflns_limit_k_max 24
_diffrn_reflns_limit_k_min -24
_diffrn_reflns_limit_l_max 19
_diffrn_reflns_limit_l_min -19
_diffrn_reflns_number 84958
_diffrn_reflns_point_group_measured_fraction_full 0.999
_diffrn_reflns_point_group_measured_fraction_max 0.999
_diffrn_reflns_theta_full 26.000
_diffrn_reflns_theta_max 26.372
_diffrn_reflns_theta_min 2.342
_diffrn_source 'microfocus sealed tube (Incoatec ImS)'
_exptl_absorpt_coefficient_mu 0.481
_exptl_absorpt_correction_T_max 0.7461
_exptl_absorpt_correction_T_min 0.6997
_exptl_absorpt_correction_type multi-scan
_exptl_absorpt_process_details 'SadAbs 2016/2 (Bruker AXS)'
_exptl_crystal_colour orange
_exptl_crystal_density_diffrn 1.207
_exptl_crystal_description block
_exptl_crystal_F_000 1472
_exptl_crystal_size_max 0.31
_exptl_crystal_size_mid 0.257
_exptl_crystal_size_min 0.11
_refine_diff_density_max 0.389
_refine_diff_density_min -0.412
_refine_diff_density_rms 0.046
_refine_ls_extinction_method none
_refine_ls_goodness_of_fit_ref 1.057
_refine_ls_hydrogen_treatment constr
_refine_ls_matrix_type full
_refine_ls_number_parameters 453
_refine_ls_number_reflns 7745
_refine_ls_number_restraints 186
_refine_ls_restrained_S_all 1.046
_refine_ls_R_factor_all 0.0237
_refine_ls_R_factor_gt 0.0219
_refine_ls_shift/su_max 0.002
_refine_ls_shift/su_mean 0.000
_refine_ls_structure_factor_coef Fsqd
_refine_ls_weighting_details 'w=1/[\s^2^(Fo^2^)+(0.0174P)^2^+2.7485P] where P=(Fo^2^+2Fc^2^)/3'
_refine_ls_weighting_scheme calc
_refine_ls_wR_factor_gt 0.0507
_refine_ls_wR_factor_ref 0.0517
_reflns_Friedel_coverage 0.000
_reflns_number_gt 7307
_reflns_number_total 7745
_reflns_threshold_expression 'I > 2\s(I)'
_cod_data_source_file d0sc02283g2.cif
_cod_data_source_block test_a_CCDC18
_cod_original_cell_volume 3793.9(12)
_cod_original_sg_symbol_H-M 'P 21/n'
_cod_database_code 1558769
_shelx_shelxl_version_number 2018/3
_shelx_space_group_comment
;
The symmetry employed for this shelxl refinement is uniquely defined
by the following loop, which should always be used as a source of
symmetry information in preference to the above space-group names.
They are only intended as comments.
;
_shelx_estimated_absorpt_t_min 0.865
_shelx_estimated_absorpt_t_max 0.949

loop_
_space_group_symop_operation_xyz
'x, y, z'
'-x+1/2, y+1/2, -z+1/2'
'-x, -y, -z'
'x-1/2, -y-1/2, z-1/2'

loop_
_atom_site_label
_atom_site_type_symbol
_atom_site_fract_x
_atom_site_fract_y
_atom_site_fract_z
_atom_site_U_iso_or_equiv
_atom_site_adp_type
_atom_site_occupancy
_atom_site_site_symmetry_order
_atom_site_calc_flag
_atom_site_refinement_flags_posn
_atom_site_refinement_flags_adp
_atom_site_refinement_flags_occupancy
_atom_site_disorder_assembly
_atom_site_disorder_group
Rh1 Rh 0.19976(2) 0.31285(2) 0.70355(2) 0.01140(4) Uani 1 1 d . . . . .
C1 C 0.27773(12) 0.41228(7) 0.67779(9) 0.0169(3) Uani 1 1 d . . . . .
N1 N 0.37396(10) 0.30531(6) 0.70817(8) 0.0168(2) Uani 1 1 d . . . . .
B1 B 0.38281(13) 0.37528(8) 0.71689(10) 0.0167(3) Uani 1 1 d . . . . .
N2 N 0.08739(10) 0.17468(6) 0.74403(8) 0.0172(2) Uani 1 1 d . . . . .
C2 C 0.22175(12) 0.38111(7) 0.61094(9) 0.0181(3) Uani 1 1 d . . . . .
N3 N 0.15351(10) 0.17571(6) 0.62044(8) 0.0164(2) Uani 1 1 d . . . . .
C3 C 0.24570(13) 0.48376(7) 0.70391(10) 0.0221(3) Uani 1 1 d . . . . .
H3A H 0.243195 0.485214 0.765733 0.026 Uiso 1 1 calc R U . . .
H3AB H 0.305702 0.514814 0.686567 0.026 Uiso 1 1 calc R U . . .
N4 N -0.05510(10) 0.33722(6) 0.68533(8) 0.0189(3) Uani 1 1 d . . . . .
C4 C 0.13462(15) 0.51044(8) 0.66883(11) 0.0294(4) Uani 1 1 d . . . . .
H4A H 0.137129 0.511984 0.607643 0.044 Uiso 1 1 calc R U . . .
H4B H 0.121486 0.555911 0.690548 0.044 Uiso 1 1 calc R U . . .
H4C H 0.073942 0.480541 0.685802 0.044 Uiso 1 1 calc R U . . .
C7 C 0.47944(11) 0.42069(7) 0.75961(9) 0.0163(3) Uani 1 1 d . . . . .
C6 C 0.24855(16) 0.43756(9) 0.47419(11) 0.0327(4) Uani 1 1 d . . . . .
H6A H 0.289814 0.414675 0.430132 0.049 Uiso 1 1 calc R U . . .
H6B H 0.299935 0.465915 0.507243 0.049 Uiso 1 1 calc R U . . .
H6C H 0.189842 0.465765 0.448745 0.049 Uiso 1 1 calc R U . . .
N5 N 0.01497(10) 0.37613(6) 0.80040(8) 0.0183(3) Uani 1 1 d . . . . .
C5 C 0.19640(14) 0.38583(8) 0.53020(10) 0.0232(3) Uani 1 1 d . . . . .
H5 H 0.143194 0.355366 0.506650 0.028 Uiso 1 1 calc R U . . .
C8 C 0.56107(12) 0.44842(7) 0.70735(9) 0.0186(3) Uani 1 1 d . . . . .
C9 C 0.64813(12) 0.48766(7) 0.74121(10) 0.0210(3) Uani 1 1 d . . . . .
H9 H 0.702974 0.505351 0.705118 0.025 Uiso 1 1 calc R U . . .
C10 C 0.57451(13) 0.47523(7) 0.87735(10) 0.0201(3) Uani 1 1 d . . . . .
H10 H 0.578393 0.484242 0.935683 0.024 Uiso 1 1 calc R U . . .
C11 C 0.48676(12) 0.43608(7) 0.84535(9) 0.0178(3) Uani 1 1 d . . . . .
C12 C 0.55618(14) 0.43601(9) 0.61417(10) 0.0267(3) Uani 1 1 d . . . . .
H12A H 0.504104 0.468014 0.587629 0.040 Uiso 1 1 calc R U . . .
H12B H 0.530506 0.389850 0.603266 0.040 Uiso 1 1 calc R U . . .
H12C H 0.630752 0.442125 0.591140 0.040 Uiso 1 1 calc R U . . .
C14 C 0.39655(13) 0.41273(8) 0.90378(10) 0.0229(3) Uani 1 1 d . . . . .
H14A H 0.338830 0.447606 0.907427 0.034 Uiso 1 1 calc R U . . .
H14B H 0.429415 0.404535 0.959490 0.034 Uiso 1 1 calc R U . . .
H14C H 0.363029 0.370951 0.882226 0.034 Uiso 1 1 calc R U . . .
C13 C 0.74793(14) 0.54596(8) 0.86210(12) 0.0315(4) Uani 1 1 d . . . . .
H13A H 0.809221 0.548514 0.822512 0.047 Uiso 1 1 calc R U . . .
H13B H 0.775751 0.526964 0.915142 0.047 Uiso 1 1 calc R U . . .
H13C H 0.718247 0.591286 0.871803 0.047 Uiso 1 1 calc R U . . .
C19 C 0.14694(11) 0.21471(7) 0.69120(9) 0.0147(3) Uani 1 1 d . . . . .
C20 C 0.05785(13) 0.11382(7) 0.70721(10) 0.0217(3) Uani 1 1 d . . . . .
H20 H 0.016653 0.078354 0.731982 0.026 Uiso 1 1 calc R U . . .
C21 C 0.09872(13) 0.11476(7) 0.62988(10) 0.0210(3) Uani 1 1 d . . . . .
H21 H 0.091474 0.080096 0.589116 0.025 Uiso 1 1 calc R U . . .
C22 C 0.05938(14) 0.19358(8) 0.82977(10) 0.0239(3) Uani 1 1 d . . . . .
H22 H 0.093185 0.238847 0.841234 0.029 Uiso 1 1 calc R U . . .
C23 C 0.11010(16) 0.14418(9) 0.89291(11) 0.0327(4) Uani 1 1 d . . . . .
H23A H 0.072966 0.100334 0.887075 0.049 Uiso 1 1 calc R U . . .
H23B H 0.099888 0.161457 0.949664 0.049 Uiso 1 1 calc R U . . .
H23C H 0.190068 0.138985 0.882591 0.049 Uiso 1 1 calc R U . . .
C24 C -0.06631(16) 0.20021(10) 0.83935(13) 0.0395(5) Uani 1 1 d . . . . .
H24A H -0.095142 0.234743 0.800730 0.059 Uiso 1 1 calc R U . . .
H24B H -0.082579 0.213275 0.896941 0.059 Uiso 1 1 calc R U . . .
H24C H -0.102196 0.156900 0.826537 0.059 Uiso 1 1 calc R U . . .
C25 C 0.21254(13) 0.19465(8) 0.54386(9) 0.0203(3) Uani 1 1 d . . . . .
H25 H 0.259184 0.235445 0.556150 0.024 Uiso 1 1 calc R U . . .
C26 C 0.28938(14) 0.13773(9) 0.51600(11) 0.0288(4) Uani 1 1 d . . . . .
H26A H 0.244147 0.099712 0.495616 0.043 Uiso 1 1 calc R U . . .
H26B H 0.336374 0.123022 0.563486 0.043 Uiso 1 1 calc R U . . .
H26C H 0.336911 0.153942 0.471046 0.043 Uiso 1 1 calc R U . . .
C27 C 0.13144(15) 0.21128(8) 0.47233(10) 0.0264(3) Uani 1 1 d . . . . .
H27A H 0.173108 0.228107 0.424509 0.040 Uiso 1 1 calc R U . . .
H27B H 0.078782 0.245900 0.490498 0.040 Uiso 1 1 calc R U . . .
H27C H 0.090175 0.170527 0.455903 0.040 Uiso 1 1 calc R U . . .
C28 C 0.04440(12) 0.34321(7) 0.72826(9) 0.0166(3) Uani 1 1 d . . . . .
C29 C -0.14263(13) 0.36522(8) 0.72907(10) 0.0227(3) Uani 1 1 d . . . . .
H29 H -0.218950 0.366764 0.711654 0.027 Uiso 1 1 calc R U . . .
C30 C -0.09872(13) 0.38968(8) 0.80064(10) 0.0225(3) Uani 1 1 d . . . . .
H30 H -0.138086 0.412091 0.843501 0.027 Uiso 1 1 calc R U . . .
C31 C -0.06552(13) 0.31066(8) 0.60020(10) 0.0232(3) Uani 1 1 d . . . . .
H31 H 0.011014 0.297760 0.582023 0.028 Uiso 1 1 calc R U . . .
C32 C -0.13752(15) 0.24708(9) 0.59778(12) 0.0341(4) Uani 1 1 d . . . . .
H32A H -0.142131 0.229805 0.540395 0.051 Uiso 1 1 calc R U . . .
H32B H -0.212722 0.257875 0.616869 0.051 Uiso 1 1 calc R U . . .
H32C H -0.103901 0.212770 0.634530 0.051 Uiso 1 1 calc R U . . .
C33 C -0.10856(16) 0.36515(10) 0.54095(11) 0.0342(4) Uani 1 1 d . . . . .
H33A H -0.108477 0.348110 0.483419 0.051 Uiso 1 1 calc R U . . .
H33B H -0.060085 0.404870 0.545407 0.051 Uiso 1 1 calc R U . . .
H33C H -0.184865 0.377587 0.555823 0.051 Uiso 1 1 calc R U . . .
C34 C 0.09613(13) 0.39965(8) 0.86449(10) 0.0214(3) Uani 1 1 d . . . . .
H34 H 0.171648 0.399071 0.838877 0.026 Uiso 1 1 calc R U . . .
C35 C 0.07127(15) 0.47240(9) 0.88941(12) 0.0328(4) Uani 1 1 d . . . . .
H35A H 0.063828 0.500290 0.839006 0.049 Uiso 1 1 calc R U . . .
H35B H 0.132581 0.489663 0.924882 0.049 Uiso 1 1 calc R U . . .
H35C H 0.001461 0.473922 0.920329 0.049 Uiso 1 1 calc R U . . .
C36 C 0.10157(15) 0.35469(10) 0.94119(11) 0.0336(4) Uani 1 1 d . . . . .
H36A H 0.027186 0.351441 0.965367 0.050 Uiso 1 1 calc R U . . .
H36B H 0.153974 0.373963 0.982576 0.050 Uiso 1 1 calc R U . . .
H36C H 0.127076 0.309624 0.925186 0.050 Uiso 1 1 calc R U . . .
C37 C 0.65618(12) 0.50133(7) 0.82636(10) 0.0218(3) Uani 1 1 d . . . . .
C1_1 C 0.4513(3) 0.25158(17) 0.73817(15) 0.0185(6) Uani 0.811(3) 1 d . U P A 1
C2_1 C 0.5742(2) 0.27465(13) 0.73868(17) 0.0224(5) Uani 0.811(3) 1 d . U P A 1
H2A_1 H 0.593126 0.291193 0.682988 0.034 Uiso 0.811(3) 1 calc R U P A 1
H2B_1 H 0.622694 0.236526 0.753668 0.034 Uiso 0.811(3) 1 calc R U P A 1
H2C_1 H 0.584882 0.310907 0.779719 0.034 Uiso 0.811(3) 1 calc R U P A 1
C3_1 C 0.44027(17) 0.19149(10) 0.67872(13) 0.0252(5) Uani 0.811(3) 1 d . U P A 1
H3A_1 H 0.454533 0.206288 0.621446 0.038 Uiso 0.811(3) 1 calc R U P A 1
H3B_1 H 0.364554 0.172925 0.681479 0.038 Uiso 0.811(3) 1 calc R U P A 1
H3C_1 H 0.494634 0.156725 0.695126 0.038 Uiso 0.811(3) 1 calc R U P A 1
C4_1 C 0.42131(16) 0.22733(10) 0.82578(12) 0.0231(4) Uani 0.811(3) 1 d . U P A 1
H4A_1 H 0.343283 0.212344 0.825556 0.035 Uiso 0.811(3) 1 calc R U P A 1
H4B_1 H 0.431292 0.264414 0.865752 0.035 Uiso 0.811(3) 1 calc R U P A 1
H4C_1 H 0.470145 0.189695 0.842117 0.035 Uiso 0.811(3) 1 calc R U P A 1
C1_10 C 0.4541(15) 0.2531(9) 0.7126(8) 0.0218(18) Uani 0.189(3) 1 d . U P A 2
C2_10 C 0.5496(10) 0.2735(6) 0.7704(8) 0.025(2) Uani 0.189(3) 1 d . U P A 2
H2A_10 H 0.605479 0.237391 0.772557 0.037 Uiso 0.189(3) 1 calc R U P A 2
H2B_10 H 0.521303 0.281468 0.826599 0.037 Uiso 0.189(3) 1 calc R U P A 2
H2C_10 H 0.583926 0.314900 0.749441 0.037 Uiso 0.189(3) 1 calc R U P A 2
C3_10 C 0.4055(7) 0.1890(4) 0.7399(6) 0.0240(17) Uani 0.189(3) 1 d . U P A 2
H3A_10 H 0.345468 0.175697 0.700742 0.036 Uiso 0.189(3) 1 calc R U P A 2
H3B_10 H 0.375092 0.194541 0.795953 0.036 Uiso 0.189(3) 1 calc R U P A 2
H3C_10 H 0.463458 0.154134 0.741330 0.036 Uiso 0.189(3) 1 calc R U P A 2
C4_10 C 0.5088(7) 0.2428(4) 0.6229(5) 0.0251(18) Uani 0.189(3) 1 d . U P A 2
H4A_10 H 0.449486 0.237211 0.580329 0.038 Uiso 0.189(3) 1 calc R U P A 2
H4B_10 H 0.556309 0.202568 0.624151 0.038 Uiso 0.189(3) 1 calc R U P A 2
H4C_10 H 0.554016 0.282396 0.609447 0.038 Uiso 0.189(3) 1 calc R U P A 2

loop_
_atom_site_aniso_label
_atom_site_aniso_U_11
_atom_site_aniso_U_22
_atom_site_aniso_U_33
_atom_site_aniso_U_23
_atom_site_aniso_U_13
_atom_site_aniso_U_12
Rh1 0.01105(6) 0.01013(6) 0.01304(6) -0.00010(4) 0.00088(4) -0.00156(4)
C1 0.0166(7) 0.0133(7) 0.0209(7) 0.0010(5) 0.0036(6) -0.0039(5)
N1 0.0131(6) 0.0160(6) 0.0215(6) -0.0013(5) 0.0014(5) -0.0005(5)
B1 0.0153(8) 0.0178(8) 0.0171(8) -0.0017(6) 0.0041(6) -0.0028(6)
N2 0.0183(6) 0.0136(6) 0.0198(6) 0.0020(5) 0.0020(5) -0.0032(5)
C2 0.0172(7) 0.0145(7) 0.0228(7) 0.0020(6) 0.0039(6) -0.0013(5)
N3 0.0187(6) 0.0128(6) 0.0177(6) -0.0011(5) -0.0010(5) -0.0035(5)
C3 0.0235(8) 0.0138(7) 0.0289(8) 0.0002(6) 0.0004(6) -0.0017(6)
N4 0.0142(6) 0.0199(6) 0.0225(6) -0.0008(5) -0.0002(5) 0.0010(5)
C4 0.0337(9) 0.0194(8) 0.0351(9) 0.0003(7) -0.0014(7) 0.0069(7)
C7 0.0132(7) 0.0120(6) 0.0237(7) -0.0017(5) 0.0000(6) 0.0001(5)
C6 0.0445(11) 0.0299(9) 0.0239(8) 0.0083(7) 0.0072(7) 0.0011(8)
N5 0.0156(6) 0.0199(6) 0.0194(6) -0.0009(5) 0.0020(5) 0.0006(5)
C5 0.0274(8) 0.0219(8) 0.0203(8) 0.0022(6) -0.0004(6) -0.0030(6)
C8 0.0182(7) 0.0138(7) 0.0241(8) -0.0018(6) 0.0025(6) 0.0011(5)
C9 0.0139(7) 0.0132(7) 0.0359(9) 0.0006(6) 0.0046(6) 0.0001(5)
C10 0.0218(7) 0.0146(7) 0.0236(8) -0.0041(6) -0.0055(6) 0.0060(6)
C11 0.0172(7) 0.0129(7) 0.0234(7) -0.0001(6) -0.0002(6) 0.0041(5)
C12 0.0271(8) 0.0268(8) 0.0264(8) -0.0031(7) 0.0079(7) -0.0072(7)
C14 0.0241(8) 0.0235(8) 0.0212(8) -0.0006(6) 0.0013(6) 0.0006(6)
C13 0.0228(8) 0.0223(8) 0.0488(11) -0.0063(7) -0.0093(8) -0.0033(6)
C19 0.0124(6) 0.0155(7) 0.0161(7) 0.0008(5) -0.0012(5) -0.0004(5)
C20 0.0222(8) 0.0140(7) 0.0288(8) 0.0020(6) -0.0016(6) -0.0058(6)
C21 0.0241(8) 0.0143(7) 0.0246(8) -0.0021(6) -0.0035(6) -0.0056(6)
C22 0.0322(9) 0.0180(7) 0.0219(8) 0.0008(6) 0.0093(7) -0.0026(6)
C23 0.0449(11) 0.0314(9) 0.0218(8) 0.0042(7) 0.0044(7) 0.0018(8)
C24 0.0374(11) 0.0371(10) 0.0447(11) 0.0105(9) 0.0211(9) 0.0064(8)
C25 0.0237(8) 0.0199(7) 0.0173(7) -0.0035(6) 0.0018(6) -0.0054(6)
C26 0.0293(9) 0.0290(9) 0.0282(9) -0.0113(7) 0.0044(7) -0.0019(7)
C27 0.0352(9) 0.0254(8) 0.0184(8) -0.0027(6) -0.0022(7) -0.0043(7)
C28 0.0180(7) 0.0130(7) 0.0187(7) 0.0021(5) 0.0006(6) -0.0016(5)
C29 0.0149(7) 0.0247(8) 0.0284(8) 0.0005(6) 0.0007(6) 0.0041(6)
C30 0.0168(7) 0.0246(8) 0.0261(8) 0.0002(6) 0.0046(6) 0.0034(6)
C31 0.0192(7) 0.0279(8) 0.0225(8) -0.0039(6) -0.0022(6) 0.0013(6)
C32 0.0258(9) 0.0345(10) 0.0419(10) -0.0118(8) -0.0035(8) -0.0051(7)
C33 0.0355(10) 0.0409(10) 0.0259(9) 0.0014(8) -0.0059(7) 0.0087(8)
C34 0.0166(7) 0.0266(8) 0.0211(8) -0.0061(6) 0.0010(6) -0.0002(6)
C35 0.0340(10) 0.0311(9) 0.0332(9) -0.0135(8) -0.0021(8) 0.0040(7)
C36 0.0323(9) 0.0426(11) 0.0258(9) 0.0030(8) -0.0061(7) -0.0064(8)
C37 0.0172(7) 0.0118(7) 0.0360(9) -0.0039(6) -0.0079(6) 0.0030(6)
C1_1 0.0152(9) 0.0149(9) 0.0253(13) -0.0028(12) -0.0040(12) 0.0018(7)
C2_1 0.0141(11) 0.0229(10) 0.0301(14) 0.0014(11) 0.0006(9) 0.0013(8)
C3_1 0.0237(10) 0.0213(10) 0.0302(11) -0.0063(8) -0.0048(8) 0.0049(8)
C4_1 0.0225(10) 0.0215(10) 0.0251(10) 0.0030(8) -0.0010(8) 0.0008(7)
C1_10 0.019(3) 0.022(3) 0.025(3) -0.001(3) -0.002(3) 0.001(2)
C2_10 0.023(4) 0.021(4) 0.031(4) -0.001(4) -0.004(3) 0.005(3)
C3_10 0.022(3) 0.021(3) 0.029(4) -0.001(3) -0.001(3) 0.007(3)
C4_10 0.022(3) 0.026(3) 0.027(3) -0.002(3) 0.004(3) 0.003(3)

loop_
_atom_type_symbol
_atom_type_description
_atom_type_scat_dispersion_real
_atom_type_scat_dispersion_imag
_atom_type_scat_source
C C 0.0033 0.0016 'International Tables Vol C Tables 4.2.6.8 and 6.1.1.4'
H H 0.0000 0.0000 'International Tables Vol C Tables 4.2.6.8 and 6.1.1.4'
B B 0.0013 0.0007 'International Tables Vol C Tables 4.2.6.8 and 6.1.1.4'
N N 0.0061 0.0033 'International Tables Vol C Tables 4.2.6.8 and 6.1.1.4'
Rh Rh -1.1178 0.9187 'International Tables Vol C Tables 4.2.6.8 and 6.1.1.4'

loop_
_exptl_crystal_face_index_h
_exptl_crystal_face_index_k
_exptl_crystal_face_index_l
_exptl_crystal_face_perp_dist
2.00 -2.00 1.00 0.1330
-1.00 -1.00 0.00 0.0720
-1.00 -2.00 0.00 0.0720
1.00 2.00 0.00 0.1480
1.00 1.00 0.00 0.1390
0.00 -1.00 0.00 0.0540
-1.00 0.00 0.00 0.0920
-2.00 -1.00 0.00 0.0830
1.00 -2.00 0.00 0.1090
2.00 1.00 0.00 0.1340
2.00 -2.00 -1.00 0.1040
2.00 -1.00 -1.00 0.1070
2.00 0.00 -1.00 0.1070
1.00 -1.00 -1.00 0.0870
0.00 -2.00 -1.00 0.0360
1.00 -2.00 -2.00 0.0600
1.00 0.00 -1.00 0.0910
0.00 -1.00 -2.00 0.0380
0.00 1.00 2.00 0.0550
0.00 2.00 -1.00 0.1350
-2.00 1.00 -1.00 0.0840
0.00 0.00 1.00 0.0560

loop_
_geom_angle_atom_site_label_1
_geom_angle_atom_site_label_2
_geom_angle_atom_site_label_3
_geom_angle
_geom_angle_site_symmetry_1
_geom_angle_site_symmetry_3
_geom_angle_publ_flag
C28 Rh1 C2 94.50(6) . . ?
C28 Rh1 C19 91.06(6) . . ?
C2 Rh1 C19 127.33(6) . . ?
C28 Rh1 N1 160.85(5) . . ?
C2 Rh1 N1 85.95(5) . . ?
C19 Rh1 N1 103.91(5) . . ?
C28 Rh1 C1 99.50(6) . . ?
C2 Rh1 C1 37.95(6) . . ?
C19 Rh1 C1 162.11(5) . . ?
N1 Rh1 C1 69.38(5) . . ?
C28 Rh1 B1 130.15(6) . . ?
C2 Rh1 B1 66.96(6) . . ?
C19 Rh1 B1 137.58(5) . . ?
N1 Rh1 B1 33.67(5) . . ?
C1 Rh1 B1 38.11(5) . . ?
C2 C1 C3 120.07(13) . . ?
C2 C1 B1 117.74(13) . . ?
C3 C1 B1 121.76(13) . . ?
C2 C1 Rh1 63.39(8) . . ?
C3 C1 Rh1 131.53(10) . . ?
B1 C1 Rh1 81.27(8) . . ?
B1 N1 C1_10 132.3(7) . . ?
B1 N1 C1_1 129.36(17) . . ?
B1 N1 Rh1 90.35(9) . . ?
C1_10 N1 Rh1 136.9(7) . . ?
C1_1 N1 Rh1 132.68(15) . . ?
N1 B1 C1 111.37(13) . . ?
N1 B1 C7 130.60(14) . . ?
C1 B1 C7 118.03(13) . . ?
N1 B1 Rh1 55.98(7) . . ?
C1 B1 Rh1 60.62(7) . . ?
C7 B1 Rh1 158.04(11) . . ?
C19 N2 C20 111.97(12) . . ?
C19 N2 C22 124.07(12) . . ?
C20 N2 C22 123.95(12) . . ?
C5 C2 C1 144.44(15) . . ?
C5 C2 Rh1 136.82(12) . . ?
C1 C2 Rh1 78.66(9) . . ?
C19 N3 C21 111.48(12) . . ?
C19 N3 C25 125.23(12) . . ?
C21 N3 C25 123.28(12) . . ?
C4 C3 C1 116.24(13) . . ?
C4 C3 H3A 108.2 . . ?
C1 C3 H3A 108.2 . . ?
C4 C3 H3AB 108.2 . . ?
C1 C3 H3AB 108.2 . . ?
H3A C3 H3AB 107.4 . . ?
C28 N4 C29 111.78(13) . . ?
C28 N4 C31 123.73(12) . . ?
C29 N4 C31 124.22(13) . . ?
C3 C4 H4A 109.5 . . ?
C3 C4 H4B 109.5 . . ?
H4A C4 H4B 109.5 . . ?
C3 C4 H4C 109.5 . . ?
H4A C4 H4C 109.5 . . ?
H4B C4 H4C 109.5 . . ?
C11 C7 C8 117.60(13) . . ?
C11 C7 B1 124.49(13) . . ?
C8 C7 B1 117.89(13) . . ?
C5 C6 H6A 109.5 . . ?
C5 C6 H6B 109.5 . . ?
H6A C6 H6B 109.5 . . ?
C5 C6 H6C 109.5 . . ?
H6A C6 H6C 109.5 . . ?
H6B C6 H6C 109.5 . . ?
C28 N5 C30 111.20(12) . . ?
C28 N5 C34 123.80(12) . . ?
C30 N5 C34 124.73(13) . . ?
C2 C5 C6 122.61(15) . . ?
C2 C5 H5 118.7 . . ?
C6 C5 H5 118.7 . . ?
C9 C8 C7 120.43(14) . . ?
C9 C8 C12 119.04(14) . . ?
C7 C8 C12 120.52(13) . . ?
C37 C9 C8 121.56(14) . . ?
C37 C9 H9 119.2 . . ?
C8 C9 H9 119.2 . . ?
C37 C10 C11 121.80(14) . . ?
C37 C10 H10 119.1 . . ?
C11 C10 H10 119.1 . . ?
C10 C11 C7 120.67(14) . . ?
C10 C11 C14 119.00(14) . . ?
C7 C11 C14 120.28(13) . . ?
C8 C12 H12A 109.5 . . ?
C8 C12 H12B 109.5 . . ?
H12A C12 H12B 109.5 . . ?
C8 C12 H12C 109.5 . . ?
H12A C12 H12C 109.5 . . ?
H12B C12 H12C 109.5 . . ?
C11 C14 H14A 109.5 . . ?
C11 C14 H14B 109.5 . . ?
H14A C14 H14B 109.5 . . ?
C11 C14 H14C 109.5 . . ?
H14A C14 H14C 109.5 . . ?
H14B C14 H14C 109.5 . . ?
C37 C13 H13A 109.5 . . ?
C37 C13 H13B 109.5 . . ?
H13A C13 H13B 109.5 . . ?
C37 C13 H13C 109.5 . . ?
H13A C13 H13C 109.5 . . ?
H13B C13 H13C 109.5 . . ?
N2 C19 N3 102.77(12) . . ?
N2 C19 Rh1 130.74(10) . . ?
N3 C19 Rh1 126.13(10) . . ?
C21 C20 N2 106.58(13) . . ?
C21 C20 H20 126.7 . . ?
N2 C20 H20 126.7 . . ?
C20 C21 N3 107.19(13) . . ?
C20 C21 H21 126.4 . . ?
N3 C21 H21 126.4 . . ?
N2 C22 C24 111.20(14) . . ?
N2 C22 C23 111.07(13) . . ?
C24 C22 C23 111.74(14) . . ?
N2 C22 H22 107.5 . . ?
C24 C22 H22 107.5 . . ?
C23 C22 H22 107.5 . . ?
C22 C23 H23A 109.5 . . ?
C22 C23 H23B 109.5 . . ?
H23A C23 H23B 109.5 . . ?
C22 C23 H23C 109.5 . . ?
H23A C23 H23C 109.5 . . ?
H23B C23 H23C 109.5 . . ?
C22 C24 H24A 109.5 . . ?
C22 C24 H24B 109.5 . . ?
H24A C24 H24B 109.5 . . ?
C22 C24 H24C 109.5 . . ?
H24A C24 H24C 109.5 . . ?
H24B C24 H24C 109.5 . . ?
N3 C25 C27 111.73(13) . . ?
N3 C25 C26 110.81(13) . . ?
C27 C25 C26 108.64(13) . . ?
N3 C25 H25 108.5 . . ?
C27 C25 H25 108.5 . . ?
C26 C25 H25 108.5 . . ?
C25 C26 H26A 109.5 . . ?
C25 C26 H26B 109.5 . . ?
H26A C26 H26B 109.5 . . ?
C25 C26 H26C 109.5 . . ?
H26A C26 H26C 109.5 . . ?
H26B C26 H26C 109.5 . . ?
C25 C27 H27A 109.5 . . ?
C25 C27 H27B 109.5 . . ?
H27A C27 H27B 109.5 . . ?
C25 C27 H27C 109.5 . . ?
H27A C27 H27C 109.5 . . ?
H27B C27 H27C 109.5 . . ?
N4 C28 N5 103.09(12) . . ?
N4 C28 Rh1 132.68(11) . . ?
N5 C28 Rh1 124.22(10) . . ?
C30 C29 N4 106.75(13) . . ?
C30 C29 H29 126.6 . . ?
N4 C29 H29 126.6 . . ?
C29 C30 N5 107.18(13) . . ?
C29 C30 H30 126.4 . . ?
N5 C30 H30 126.4 . . ?
N4 C31 C33 110.22(13) . . ?
N4 C31 C32 110.99(14) . . ?
C33 C31 C32 112.77(14) . . ?
N4 C31 H31 107.5 . . ?
C33 C31 H31 107.5 . . ?
C32 C31 H31 107.5 . . ?
C31 C32 H32A 109.5 . . ?
C31 C32 H32B 109.5 . . ?
H32A C32 H32B 109.5 . . ?
C31 C32 H32C 109.5 . . ?
H32A C32 H32C 109.5 . . ?
H32B C32 H32C 109.5 . . ?
C31 C33 H33A 109.5 . . ?
C31 C33 H33B 109.5 . . ?
H33A C33 H33B 109.5 . . ?
C31 C33 H33C 109.5 . . ?
H33A C33 H33C 109.5 . . ?
H33B C33 H33C 109.5 . . ?
N5 C34 C36 113.16(13) . . ?
N5 C34 C35 110.56(13) . . ?
C36 C34 C35 110.46(14) . . ?
N5 C34 H34 107.5 . . ?
C36 C34 H34 107.5 . . ?
C35 C34 H34 107.5 . . ?
C34 C35 H35A 109.5 . . ?
C34 C35 H35B 109.5 . . ?
H35A C35 H35B 109.5 . . ?
C34 C35 H35C 109.5 . . ?
H35A C35 H35C 109.5 . . ?
H35B C35 H35C 109.5 . . ?
C34 C36 H36A 109.5 . . ?
C34 C36 H36B 109.5 . . ?
H36A C36 H36B 109.5 . . ?
C34 C36 H36C 109.5 . . ?
H36A C36 H36C 109.5 . . ?
H36B C36 H36C 109.5 . . ?
C10 C37 C9 117.89(14) . . ?
C10 C37 C13 120.76(15) . . ?
C9 C37 C13 121.29(15) . . ?
N1 C1_1 C3_1 108.2(2) . . ?
N1 C1_1 C4_1 111.4(2) . . ?
C3_1 C1_1 C4_1 107.8(2) . . ?
N1 C1_1 C2_1 112.2(2) . . ?
C3_1 C1_1 C2_1 107.8(2) . . ?
C4_1 C1_1 C2_1 109.3(2) . . ?
C1_1 C2_1 H2A_1 109.5 . . ?
C1_1 C2_1 H2B_1 109.5 . . ?
H2A_1 C2_1 H2B_1 109.5 . . ?
C1_1 C2_1 H2C_1 109.5 . . ?
H2A_1 C2_1 H2C_1 109.5 . . ?
H2B_1 C2_1 H2C_1 109.5 . . ?
C1_1 C3_1 H3A_1 109.5 . . ?
C1_1 C3_1 H3B_1 109.5 . . ?
H3A_1 C3_1 H3B_1 109.5 . . ?
C1_1 C3_1 H3C_1 109.5 . . ?
H3A_1 C3_1 H3C_1 109.5 . . ?
H3B_1 C3_1 H3C_1 109.5 . . ?
C1_1 C4_1 H4A_1 109.5 . . ?
C1_1 C4_1 H4B_1 109.5 . . ?
H4A_1 C4_1 H4B_1 109.5 . . ?
C1_1 C4_1 H4C_1 109.5 . . ?
H4A_1 C4_1 H4C_1 109.5 . . ?
H4B_1 C4_1 H4C_1 109.5 . . ?
N1 C1_10 C3_10 112.1(12) . . ?
N1 C1_10 C2_10 109.8(12) . . ?
C3_10 C1_10 C2_10 110.5(12) . . ?
N1 C1_10 C4_10 109.7(10) . . ?
C3_10 C1_10 C4_10 109.2(11) . . ?
C2_10 C1_10 C4_10 105.3(12) . . ?
C1_10 C2_10 H2A_10 109.5 . . ?
C1_10 C2_10 H2B_10 109.5 . . ?
H2A_10 C2_10 H2B_10 109.5 . . ?
C1_10 C2_10 H2C_10 109.5 . . ?
H2A_10 C2_10 H2C_10 109.5 . . ?
H2B_10 C2_10 H2C_10 109.5 . . ?
C1_10 C3_10 H3A_10 109.5 . . ?
C1_10 C3_10 H3B_10 109.5 . . ?
H3A_10 C3_10 H3B_10 109.5 . . ?
C1_10 C3_10 H3C_10 109.5 . . ?
H3A_10 C3_10 H3C_10 109.5 . . ?
H3B_10 C3_10 H3C_10 109.5 . . ?
C1_10 C4_10 H4A_10 109.5 . . ?
C1_10 C4_10 H4B_10 109.5 . . ?
H4A_10 C4_10 H4B_10 109.5 . . ?
C1_10 C4_10 H4C_10 109.5 . . ?
H4A_10 C4_10 H4C_10 109.5 . . ?
H4B_10 C4_10 H4C_10 109.5 . . ?

loop_
_geom_bond_atom_site_label_1
_geom_bond_atom_site_label_2
_geom_bond_distance
_geom_bond_site_symmetry_2
_geom_bond_publ_flag
Rh1 C28 2.0015(15) . ?
Rh1 C2 2.0273(15) . ?
Rh1 C19 2.0543(14) . ?
Rh1 N1 2.0902(12) . ?
Rh1 C1 2.2232(14) . ?
Rh1 B1 2.5217(17) . ?
C1 C2 1.394(2) . ?
C1 C3 1.529(2) . ?
C1 B1 1.574(2) . ?
N1 B1 1.398(2) . ?
N1 C1_10 1.413(18) . ?
N1 C1_1 1.485(3) . ?
B1 C7 1.607(2) . ?
N2 C19 1.3697(18) . ?
N2 C20 1.3854(19) . ?
N2 C22 1.467(2) . ?
C2 C5 1.323(2) . ?
N3 C19 1.3741(18) . ?
N3 C21 1.3847(18) . ?
N3 C25 1.4748(19) . ?
C3 C4 1.527(2) . ?
C3 H3A 0.9900 . ?
C3 H3AB 0.9900 . ?
N4 C28 1.3676(19) . ?
N4 C29 1.3874(19) . ?
N4 C31 1.462(2) . ?
C4 H4A 0.9800 . ?
C4 H4B 0.9800 . ?
C4 H4C 0.9800 . ?
C7 C11 1.406(2) . ?
C7 C8 1.410(2) . ?
C6 C5 1.505(2) . ?
C6 H6A 0.9800 . ?
C6 H6B 0.9800 . ?
C6 H6C 0.9800 . ?
N5 C28 1.3774(19) . ?
N5 C30 1.3871(19) . ?
N5 C34 1.4733(19) . ?
C5 H5 0.9500 . ?
C8 C9 1.401(2) . ?
C8 C12 1.510(2) . ?
C9 C37 1.390(2) . ?
C9 H9 0.9500 . ?
C10 C37 1.386(2) . ?
C10 C11 1.395(2) . ?
C10 H10 0.9500 . ?
C11 C14 1.515(2) . ?
C12 H12A 0.9800 . ?
C12 H12B 0.9800 . ?
C12 H12C 0.9800 . ?
C14 H14A 0.9800 . ?
C14 H14B 0.9800 . ?
C14 H14C 0.9800 . ?
C13 C37 1.513(2) . ?
C13 H13A 0.9800 . ?
C13 H13B 0.9800 . ?
C13 H13C 0.9800 . ?
C20 C21 1.339(2) . ?
C20 H20 0.9500 . ?
C21 H21 0.9500 . ?
C22 C24 1.521(2) . ?
C22 C23 1.524(2) . ?
C22 H22 1.0000 . ?
C23 H23A 0.9800 . ?
C23 H23B 0.9800 . ?
C23 H23C 0.9800 . ?
C24 H24A 0.9800 . ?
C24 H24B 0.9800 . ?
C24 H24C 0.9800 . ?
C25 C27 1.521(2) . ?
C25 C26 1.528(2) . ?
C25 H25 1.0000 . ?
C26 H26A 0.9800 . ?
C26 H26B 0.9800 . ?
C26 H26C 0.9800 . ?
C27 H27A 0.9800 . ?
C27 H27B 0.9800 . ?
C27 H27C 0.9800 . ?
C29 C30 1.340(2) . ?
C29 H29 0.9500 . ?
C30 H30 0.9500 . ?
C31 C33 1.520(2) . ?
C31 C32 1.527(2) . ?
C31 H31 1.0000 . ?
C32 H32A 0.9800 . ?
C32 H32B 0.9800 . ?
C32 H32C 0.9800 . ?
C33 H33A 0.9800 . ?
C33 H33B 0.9800 . ?
C33 H33C 0.9800 . ?
C34 C36 1.516(2) . ?
C34 C35 1.527(2) . ?
C34 H34 1.0000 . ?
C35 H35A 0.9800 . ?
C35 H35B 0.9800 . ?
C35 H35C 0.9800 . ?
C36 H36A 0.9800 . ?
C36 H36B 0.9800 . ?
C36 H36C 0.9800 . ?
C1_1 C3_1 1.528(4) . ?
C1_1 C4_1 1.531(3) . ?
C1_1 C2_1 1.540(4) . ?
C2_1 H2A_1 0.9800 . ?
C2_1 H2B_1 0.9800 . ?
C2_1 H2C_1 0.9800 . ?
C3_1 H3A_1 0.9800 . ?
C3_1 H3B_1 0.9800 . ?
C3_1 H3C_1 0.9800 . ?
C4_1 H4A_1 0.9800 . ?
C4_1 H4B_1 0.9800 . ?
C4_1 H4C_1 0.9800 . ?
C1_10 C3_10 1.466(19) . ?
C1_10 C2_10 1.51(2) . ?
C1_10 C4_10 1.601(16) . ?
C2_10 H2A_10 0.9800 . ?
C2_10 H2B_10 0.9800 . ?
C2_10 H2C_10 0.9800 . ?
C3_10 H3A_10 0.9800 . ?
C3_10 H3B_10 0.9800 . ?
C3_10 H3C_10 0.9800 . ?
C4_10 H4A_10 0.9800 . ?
C4_10 H4B_10 0.9800 . ?
C4_10 H4C_10 0.9800 . ?

loop_
_geom_torsion_atom_site_label_1
_geom_torsion_atom_site_label_2
_geom_torsion_atom_site_label_3
_geom_torsion_atom_site_label_4
_geom_torsion
_geom_torsion_site_symmetry_1
_geom_torsion_site_symmetry_2
_geom_torsion_site_symmetry_3
_geom_torsion_site_symmetry_4
_geom_torsion_publ_flag
C1_10 N1 B1 C1 161.3(7) . . . . ?
C1_1 N1 B1 C1 -177.74(17) . . . . ?
Rh1 N1 B1 C1 -25.88(12) . . . . ?
C1_10 N1 B1 C7 -19.3(8) . . . . ?
C1_1 N1 B1 C7 1.7(3) . . . . ?
Rh1 N1 B1 C7 153.54(15) . . . . ?
C1_10 N1 B1 Rh1 -172.9(7) . . . . ?
C1_1 N1 B1 Rh1 -151.9(2) . . . . ?
C2 C1 B1 N1 -29.12(19) . . . . ?
C3 C1 B1 N1 158.46(13) . . . . ?
Rh1 C1 B1 N1 24.53(11) . . . . ?
C2 C1 B1 C7 151.38(13) . . . . ?
C3 C1 B1 C7 -21.0(2) . . . . ?
Rh1 C1 B1 C7 -154.97(12) . . . . ?
C2 C1 B1 Rh1 -53.65(11) . . . . ?
C3 C1 B1 Rh1 133.93(14) . . . . ?
C3 C1 C2 C5 58.8(3) . . . . ?
B1 C1 C2 C5 -113.7(2) . . . . ?
Rh1 C1 C2 C5 -176.6(3) . . . . ?
C3 C1 C2 Rh1 -124.53(13) . . . . ?
B1 C1 C2 Rh1 62.92(12) . . . . ?
C2 C1 C3 C4 14.7(2) . . . . ?
B1 C1 C3 C4 -173.06(14) . . . . ?
Rh1 C1 C3 C4 -65.02(19) . . . . ?
N1 B1 C7 C11 -85.2(2) . . . . ?
C1 B1 C7 C11 94.21(17) . . . . ?
Rh1 B1 C7 C11 13.8(4) . . . . ?
N1 B1 C7 C8 96.45(19) . . . . ?
C1 B1 C7 C8 -84.16(17) . . . . ?
Rh1 B1 C7 C8 -164.6(2) . . . . ?
C1 C2 C5 C6 9.7(3) . . . . ?
Rh1 C2 C5 C6 -165.46(13) . . . . ?
C11 C7 C8 C9 2.4(2) . . . . ?
B1 C7 C8 C9 -179.15(13) . . . . ?
C11 C7 C8 C12 -177.89(13) . . . . ?
B1 C7 C8 C12 0.6(2) . . . . ?
C7 C8 C9 C37 -0.9(2) . . . . ?
C12 C8 C9 C37 179.31(14) . . . . ?
C37 C10 C11 C7 1.2(2) . . . . ?
C37 C10 C11 C14 -176.30(13) . . . . ?
C8 C7 C11 C10 -2.5(2) . . . . ?
B1 C7 C11 C10 179.15(13) . . . . ?
C8 C7 C11 C14 174.96(13) . . . . ?
B1 C7 C11 C14 -3.4(2) . . . . ?
C20 N2 C19 N3 -0.41(16) . . . . ?
C22 N2 C19 N3 178.87(13) . . . . ?
C20 N2 C19 Rh1 172.80(11) . . . . ?
C22 N2 C19 Rh1 -7.9(2) . . . . ?
C21 N3 C19 N2 0.74(15) . . . . ?
C25 N3 C19 N2 -178.27(13) . . . . ?
C21 N3 C19 Rh1 -172.89(10) . . . . ?
C25 N3 C19 Rh1 8.1(2) . . . . ?
C19 N2 C20 C21 -0.07(17) . . . . ?
C22 N2 C20 C21 -179.35(14) . . . . ?
N2 C20 C21 N3 0.52(17) . . . . ?
C19 N3 C21 C20 -0.82(17) . . . . ?
C25 N3 C21 C20 178.22(13) . . . . ?
C19 N2 C22 C24 115.91(16) . . . . ?
C20 N2 C22 C24 -64.89(19) . . . . ?
C19 N2 C22 C23 -118.97(16) . . . . ?
C20 N2 C22 C23 60.2(2) . . . . ?
C19 N3 C25 C27 -108.22(16) . . . . ?
C21 N3 C25 C27 72.88(18) . . . . ?
C19 N3 C25 C26 130.48(14) . . . . ?
C21 N3 C25 C26 -48.42(19) . . . . ?
C29 N4 C28 N5 -0.05(16) . . . . ?
C31 N4 C28 N5 174.21(13) . . . . ?
C29 N4 C28 Rh1 178.47(11) . . . . ?
C31 N4 C28 Rh1 -7.3(2) . . . . ?
C30 N5 C28 N4 -0.18(16) . . . . ?
C34 N5 C28 N4 -174.47(13) . . . . ?
C30 N5 C28 Rh1 -178.86(10) . . . . ?
C34 N5 C28 Rh1 6.84(19) . . . . ?
C28 N4 C29 C30 0.26(18) . . . . ?
C31 N4 C29 C30 -173.96(14) . . . . ?
N4 C29 C30 N5 -0.36(17) . . . . ?
C28 N5 C30 C29 0.35(18) . . . . ?
C34 N5 C30 C29 174.58(14) . . . . ?
C28 N4 C31 C33 -115.82(16) . . . . ?
C29 N4 C31 C33 57.7(2) . . . . ?
C28 N4 C31 C32 118.51(16) . . . . ?
C29 N4 C31 C32 -67.94(19) . . . . ?
C28 N5 C34 C36 -103.04(17) . . . . ?
C30 N5 C34 C36 83.43(18) . . . . ?
C28 N5 C34 C35 132.45(15) . . . . ?
C30 N5 C34 C35 -41.1(2) . . . . ?
C11 C10 C37 C9 0.3(2) . . . . ?
C11 C10 C37 C13 177.55(14) . . . . ?
C8 C9 C37 C10 -0.4(2) . . . . ?
C8 C9 C37 C13 -177.64(14) . . . . ?
B1 N1 C1_1 C3_1 -151.06(18) . . . . ?
Rh1 N1 C1_1 C3_1 68.8(2) . . . . ?
B1 N1 C1_1 C4_1 90.6(3) . . . . ?
Rh1 N1 C1_1 C4_1 -49.5(3) . . . . ?
B1 N1 C1_1 C2_1 -32.3(3) . . . . ?
Rh1 N1 C1_1 C2_1 -172.35(15) . . . . ?
B1 N1 C1_10 C3_10 152.0(7) . . . . ?
Rh1 N1 C1_10 C3_10 -17.5(14) . . . . ?
B1 N1 C1_10 C2_10 28.9(14) . . . . ?
Rh1 N1 C1_10 C2_10 -140.6(8) . . . . ?
B1 N1 C1_10 C4_10 -86.4(11) . . . . ?
Rh1 N1 C1_10 C4_10 104.1(10) . . . . ?
